data_4074040
loop_
_publ_author_name
'Brissy, Delphine'
'Skander, Myriem'
'Retailleau, Pascal'
'Marinetti, Angela'

_publ_section_title
;
 N-Heterocyclic Carbenes in the Synthesis of Axially Chiral Square-Planar
 Platinum Complexes
;
_journal_issue 24
_journal_name_full Organometallics
_journal_page_first 5782
_journal_paper_doi 10.1021/om700839y
_journal_volume 26
_journal_year 2007
_chemical_absolute_configuration ad
_chemical_formula_moiety 'C24 H38 I N2 P2 Pt, C H2 Cl2, I'
_chemical_formula_sum 'C25 H40 Cl2 I2 N2 P2 Pt'
_chemical_formula_weight 950.32
_chemical_name_systematic
; 
 ? 
;
_space_group_IT_number 4
_symmetry_cell_setting monoclinic
_symmetry_space_group_name_Hall 'P 2yb'
_symmetry_space_group_name_H-M 'P 1 21 1'
_atom_sites_solution_hydrogens difmap
_atom_sites_solution_primary direct
_atom_sites_solution_secondary difmap
_audit_creation_method SHELXL-97
_cell_angle_alpha 90.000
_cell_angle_beta 92.034(3)
_cell_angle_gamma 90.000
_cell_formula_units_Z 2
_cell_length_a 10.641(1)
_cell_length_b 12.912(2)
_cell_length_c 12.076(2)
_cell_measurement_reflns_used 4471
_cell_measurement_temperature 293(2)
_cell_measurement_theta_max 28.700
_cell_measurement_theta_min 0.998
_cell_volume 1658.2(4)
_computing_cell_refinement 'DENZO (Otwinowski & Minor, 1997) COLLECT (Hooft, 1998)'
_computing_data_collection 'DENZO (Otwinowski & Minor, 1997) COLLECT (Hooft, 1998)'
_computing_data_reduction 'HKL package (Otwinowski & Minor, 1997)'
_computing_molecular_graphics 'PLATON (Spek, 1980-2004)'
_computing_publication_material 'SHELXL-97 (Sheldrick, 1997)'
_computing_structure_refinement 'SHELXL-97 (Sheldrick, 1997)'
_computing_structure_solution 'SIR97 (Altomare et al, 1999)'
_diffrn_ambient_temperature 293(2)
_diffrn_measured_fraction_theta_full .990
_diffrn_measured_fraction_theta_max .990
_diffrn_measurement_device_type 'Nonius kappa-CCD diffractometer'
_diffrn_measurement_method 'phi and omega scans'
_diffrn_radiation_monochromator graphite
_diffrn_radiation_source 'fine-focus sealed tube'
_diffrn_radiation_type MoK\a
_diffrn_radiation_wavelength 0.71069
_diffrn_reflns_av_R_equivalents 0.0580
_diffrn_reflns_av_sigmaI/netI 0.0602
_diffrn_reflns_limit_h_max 14
_diffrn_reflns_limit_h_min -14
_diffrn_reflns_limit_k_max 17
_diffrn_reflns_limit_k_min -17
_diffrn_reflns_limit_l_max 16
_diffrn_reflns_limit_l_min -16
_diffrn_reflns_number 23455
_diffrn_reflns_theta_full 28.90
_diffrn_reflns_theta_max 28.90
_diffrn_reflns_theta_min 2.31
_exptl_absorpt_coefficient_mu 6.367
_exptl_absorpt_correction_T_max 0.27
_exptl_absorpt_correction_T_min 0.20
_exptl_absorpt_correction_type multi-scan
_exptl_absorpt_process_details 'Scalepack,(Otwinowski & Minor, 1997)'
_exptl_crystal_colour colourless
_exptl_crystal_density_diffrn 1.903
_exptl_crystal_density_method 'not measured'
_exptl_crystal_description prism
_exptl_crystal_F_000 904
_exptl_crystal_size_max 0.24
_exptl_crystal_size_mid 0.23
_exptl_crystal_size_min 0.20
_refine_diff_density_max 1.195
_refine_diff_density_min -1.362
_refine_diff_density_rms .130
_refine_ls_abs_structure_details 'Flack H D (1983), Acta Cryst. A39, 876-881'
_refine_ls_abs_structure_Flack 0.004(5)
_refine_ls_extinction_method none
_refine_ls_goodness_of_fit_ref 1.047
_refine_ls_hydrogen_treatment constr
_refine_ls_matrix_type full
_refine_ls_number_parameters 312
_refine_ls_number_reflns 8407
_refine_ls_number_restraints 1
_refine_ls_restrained_S_all 1.047
_refine_ls_R_factor_all 0.0524
_refine_ls_R_factor_gt 0.0383
_refine_ls_shift/su_max 0.004
_refine_ls_shift/su_mean 0.000
_refine_ls_structure_factor_coef Fsqd
_refine_ls_weighting_details 'calc w=1/[\s^2^(Fo^2^)+(0.0330P)^2^+2.1623P] where P=(Fo^2^+2Fc^2^)/3'
_refine_ls_weighting_scheme calc
_refine_ls_wR_factor_gt 0.0750
_refine_ls_wR_factor_ref 0.0810
_reflns_number_gt 7228
_reflns_number_total 8407
_reflns_threshold_expression >2sigma(I)
_cod_data_source_file om700839y-file003.cif
_cod_data_source_block db090
_cod_original_sg_symbol_H-M P21
_cod_database_code 4074040

loop_
_symmetry_equiv_pos_as_xyz
'x, y, z'
'-x, y+1/2, -z'

loop_
_atom_site_label
_atom_site_type_symbol
_atom_site_fract_x
_atom_site_fract_y
_atom_site_fract_z
_atom_site_U_iso_or_equiv
_atom_site_adp_type
_atom_site_occupancy
_atom_site_symmetry_multiplicity
_atom_site_calc_flag
_atom_site_refinement_flags
Pt1 Pt 0.177299(18) 0.85105(2) 0.830941(18) 0.03194(6) Uani 1 1 d .
I1 I 0.13693(5) 0.87459(4) 1.04683(4) 0.05633(16) Uani 1 1 d .
P2 P 0.21494(14) 0.82581(13) 0.65106(14) 0.0357(4) Uani 1 1 d .
P1 P 0.34270(15) 0.74092(14) 0.86507(16) 0.0370(4) Uani 1 1 d .
C3 C 0.0349(6) 0.9560(5) 0.8037(5) 0.0325(13) Uani 1 1 d .
C2 C 0.3774(6) 0.7794(6) 0.6416(6) 0.0414(15) Uani 1 1 d .
H2A H 0.3876 0.7468 0.5701 0.050 Uiso 1 1 calc R
H2B H 0.4346 0.8379 0.6471 0.050 Uiso 1 1 calc R
N2 N -0.0840(5) 0.9405(4) 0.7638(5) 0.0334(12) Uani 1 1 d .
C7 C -0.1384(5) 0.8420(7) 0.7379(5) 0.0397(15) Uani 1 1 d .
C8 C -0.2167(6) 0.8340(7) 0.6444(6) 0.051(2) Uani 1 1 d .
H8 H -0.2329 0.8914 0.5997 0.061 Uiso 1 1 calc R
N1 N 0.0434(5) 1.0590(4) 0.8213(5) 0.0390(12) Uani 1 1 d .
C22 C 0.1979(7) 0.9258(6) 0.5427(6) 0.0442(16) Uani 1 1 d .
H22 H 0.2792 0.9321 0.5076 0.053 Uiso 1 1 calc R
C5 C -0.0696(8) 1.1065(6) 0.7910(6) 0.0502(19) Uani 1 1 d .
H5 H -0.0871 1.1769 0.7956 0.060 Uiso 1 1 calc R
C24 C 0.1590(8) 1.0344(7) 0.5791(8) 0.056(2) Uani 1 1 d .
H24A H 0.1561 1.0798 0.5161 0.085 Uiso 1 1 calc R
H24B H 0.2192 1.0602 0.6335 0.085 Uiso 1 1 calc R
H24C H 0.0775 1.0314 0.6105 0.085 Uiso 1 1 calc R
C12 C -0.1142(7) 0.7579(6) 0.8049(7) 0.0450(18) Uani 1 1 d .
H12 H -0.0629 0.7644 0.8685 0.054 Uiso 1 1 calc R
C1 C 0.4104(6) 0.7021(6) 0.7333(6) 0.0431(16) Uani 1 1 d .
H1A H 0.5011 0.6974 0.7430 0.052 Uiso 1 1 calc R
H1B H 0.3789 0.6342 0.7122 0.052 Uiso 1 1 calc R
I2 I 0.52689(5) 1.07329(4) 0.59589(5) 0.06075(16) Uani 1 1 d .
C11 C -0.1672(8) 0.6639(7) 0.7765(8) 0.058(2) Uani 1 1 d .
H11 H -0.1488 0.6060 0.8199 0.069 Uiso 1 1 calc R
C10 C -0.2478(7) 0.6541(8) 0.6836(8) 0.063(2) Uani 1 1 d .
H10 H -0.2853 0.5908 0.6666 0.075 Uiso 1 1 calc R
C9 C -0.2711(7) 0.7378(7) 0.6183(8) 0.059(2) Uani 1 1 d .
H9 H -0.3237 0.7313 0.5555 0.071 Uiso 1 1 calc R
C4 C -0.1484(8) 1.0333(7) 0.7541(7) 0.050(2) Uani 1 1 d .
H4 H -0.2306 1.0427 0.7271 0.060 Uiso 1 1 calc R
C6 C 0.1562(8) 1.1137(7) 0.8622(8) 0.064(2) Uani 1 1 d .
H6A H 0.1668 1.1036 0.9407 0.096 Uiso 1 1 calc R
H6B H 0.1475 1.1864 0.8467 0.096 Uiso 1 1 calc R
H6C H 0.2284 1.0872 0.8260 0.096 Uiso 1 1 calc R
C19 C 0.1121(7) 0.7304(6) 0.5793(6) 0.0450(17) Uani 1 1 d .
H19 H 0.0263 0.7420 0.6033 0.054 Uiso 1 1 calc R
C20 C 0.1164(9) 0.7628(8) 0.4582(7) 0.063(2) Uani 1 1 d .
H20A H 0.1954 0.7419 0.4273 0.076 Uiso 1 1 calc R
H20B H 0.0481 0.7307 0.4153 0.076 Uiso 1 1 calc R
C21 C 0.1035(11) 0.8790(8) 0.4556(8) 0.077(3) Uani 1 1 d .
H21A H 0.0184 0.8987 0.4726 0.092 Uiso 1 1 calc R
H21B H 0.1212 0.9049 0.3824 0.092 Uiso 1 1 calc R
C23 C 0.1434(9) 0.6167(7) 0.5991(9) 0.064(2) Uani 1 1 d .
H23A H 0.0792 0.5743 0.5644 0.095 Uiso 1 1 calc R
H23B H 0.1477 0.6031 0.6773 0.095 Uiso 1 1 calc R
H23C H 0.2230 0.6010 0.5680 0.095 Uiso 1 1 calc R
C13 C 0.4694(7) 0.7927(6) 0.9564(7) 0.0497(18) Uani 1 1 d .
H13 H 0.4315 0.8443 1.0045 0.060 Uiso 1 1 calc R
C14 C 0.5084(9) 0.6993(7) 1.0303(9) 0.072(3) Uani 1 1 d .
H14A H 0.5665 0.6551 0.9920 0.086 Uiso 1 1 calc R
H14B H 0.5495 0.7233 1.0986 0.086 Uiso 1 1 calc R
C15 C 0.3901(9) 0.6401(8) 1.0552(8) 0.072(3) Uani 1 1 d .
H15A H 0.3365 0.6809 1.1016 0.086 Uiso 1 1 calc R
H15B H 0.4108 0.5758 1.0932 0.086 Uiso 1 1 calc R
C16 C 0.3239(7) 0.6182(6) 0.9425(7) 0.0530(19) Uani 1 1 d .
H16 H 0.3740 0.5657 0.9055 0.064 Uiso 1 1 calc R
C18 C 0.1882(7) 0.5769(7) 0.9437(7) 0.0522(19) Uani 1 1 d .
H18A H 0.1881 0.5094 0.9770 0.078 Uiso 1 1 calc R
H18B H 0.1543 0.5725 0.8691 0.078 Uiso 1 1 calc R
H18C H 0.1377 0.6231 0.9857 0.078 Uiso 1 1 calc R
C17 C 0.5757(7) 0.8466(10) 0.8971(8) 0.077(3) Uani 1 1 d .
H17A H 0.6331 0.8771 0.9509 0.116 Uiso 1 1 calc R
H17B H 0.5413 0.8997 0.8494 0.116 Uiso 1 1 calc R
H17C H 0.6196 0.7969 0.8538 0.116 Uiso 1 1 calc R
Cl1 Cl 0.4398(4) 0.9054(4) 1.2537(3) 0.1352(15) Uani 1 1 d .
Cl2 Cl 0.7051(4) 0.8720(4) 1.2923(4) 0.1460(16) Uani 1 1 d .
C1' C 0.5564(10) 0.8669(10) 1.3475(9) 0.090(3) Uani 1 1 d .
H1'1 H 0.5396 0.7966 1.3712 0.108 Uiso 1 1 calc R
H1'2 H 0.5549 0.9113 1.4123 0.108 Uiso 1 1 calc R

loop_
_atom_site_aniso_label
_atom_site_aniso_U_11
_atom_site_aniso_U_22
_atom_site_aniso_U_33
_atom_site_aniso_U_23
_atom_site_aniso_U_13
_atom_site_aniso_U_12
Pt1 0.02906(10) 0.03157(11) 0.03516(11) -0.00069(13) 0.00064(7) 0.00166(11)
I1 0.0704(3) 0.0577(4) 0.0409(2) -0.0003(2) 0.0031(2) 0.0128(2)
P2 0.0295(7) 0.0384(11) 0.0393(8) -0.0030(7) 0.0026(6) 0.0007(6)
P1 0.0322(8) 0.0321(9) 0.0466(10) 0.0012(8) -0.0001(7) 0.0033(6)
C3 0.040(3) 0.028(3) 0.030(3) 0.000(3) 0.003(2) 0.001(2)
C2 0.035(3) 0.044(4) 0.045(4) -0.001(3) 0.009(3) 0.002(3)
N2 0.033(3) 0.034(3) 0.034(3) 0.004(2) 0.005(2) 0.007(2)
C7 0.025(2) 0.048(4) 0.046(3) -0.009(4) 0.008(2) 0.007(3)
C8 0.036(3) 0.062(6) 0.054(4) -0.009(4) -0.003(3) 0.007(3)
N1 0.045(3) 0.032(3) 0.040(3) 0.000(2) -0.001(2) 0.003(2)
C22 0.045(4) 0.044(4) 0.044(4) 0.008(3) 0.002(3) -0.001(3)
C5 0.069(5) 0.041(4) 0.041(4) 0.005(3) 0.006(3) 0.019(4)
C24 0.064(5) 0.052(5) 0.054(5) 0.012(4) 0.016(4) 0.008(4)
C12 0.038(4) 0.055(5) 0.043(4) 0.003(4) 0.008(3) -0.002(3)
C1 0.033(3) 0.043(4) 0.054(4) -0.006(3) 0.010(3) 0.008(3)
I2 0.0492(3) 0.0517(3) 0.0805(4) 0.0098(3) -0.0105(2) -0.0023(2)
C11 0.057(5) 0.047(5) 0.070(6) 0.015(4) 0.022(4) -0.002(4)
C10 0.043(4) 0.058(5) 0.087(7) -0.020(5) 0.016(4) -0.014(4)
C9 0.042(4) 0.069(6) 0.065(6) -0.012(5) 0.000(4) -0.003(4)
C4 0.049(4) 0.057(5) 0.045(4) 0.007(4) 0.003(3) 0.023(4)
C6 0.073(6) 0.044(5) 0.073(6) 0.000(4) -0.016(4) -0.007(4)
C19 0.039(4) 0.051(5) 0.046(4) -0.014(4) 0.001(3) -0.003(3)
C20 0.076(6) 0.069(6) 0.044(5) -0.019(4) -0.001(4) -0.006(5)
C21 0.106(7) 0.075(8) 0.048(5) 0.001(5) -0.015(5) -0.003(6)
C23 0.067(5) 0.039(5) 0.084(7) -0.004(5) -0.005(5) -0.006(4)
C13 0.040(4) 0.051(5) 0.057(5) -0.011(4) -0.008(3) 0.006(3)
C14 0.064(5) 0.065(6) 0.083(7) 0.010(5) -0.029(5) 0.015(4)
C15 0.083(6) 0.063(6) 0.069(6) 0.021(5) -0.023(5) 0.004(5)
C16 0.058(4) 0.035(4) 0.065(5) 0.013(4) 0.004(4) 0.003(3)
C18 0.059(5) 0.039(4) 0.059(5) 0.009(4) 0.009(4) -0.009(3)
C17 0.054(4) 0.080(7) 0.099(7) -0.014(8) -0.001(4) -0.023(6)
Cl1 0.175(4) 0.123(3) 0.106(3) -0.024(2) -0.029(2) 0.053(3)
Cl2 0.139(3) 0.112(4) 0.188(4) -0.023(3) 0.030(3) -0.026(3)
C1' 0.116(8) 0.068(8) 0.087(7) -0.020(6) 0.005(6) -0.018(7)

loop_
_atom_type_symbol
_atom_type_description
_atom_type_scat_dispersion_real
_atom_type_scat_dispersion_imag
_atom_type_scat_source
C C .0033 .0016 'International Tables Vol C Tables 4.2.6.8 and 6.1.1.4'
H H .0000 .0000 'International Tables Vol C Tables 4.2.6.8 and 6.1.1.4'
N N .0061 .0033 'International Tables Vol C Tables 4.2.6.8 and 6.1.1.4'
P P .1023 .0942 'International Tables Vol C Tables 4.2.6.8 and 6.1.1.4'
I I -.4742 1.8119 'International Tables Vol C Tables 4.2.6.8 and 6.1.1.4'
Pt Pt -1.7033 8.3905 'International Tables Vol C Tables 4.2.6.8 and 6.1.1.4'
Cl Cl .1484 .1585 'International Tables Vol C Tables 4.2.6.8 and 6.1.1.4'

loop_
_geom_angle_atom_site_label_1
_geom_angle_atom_site_label_2
_geom_angle_atom_site_label_3
_geom_angle
C3 Pt1 P2 95.55(18)
C3 Pt1 P1 176.97(19)
P2 Pt1 P1 85.50(6)
C3 Pt1 I1 86.45(18)
P2 Pt1 I1 177.89(5)
P1 Pt1 I1 92.53(5)
C2 P2 C22 104.7(3)
C2 P2 C19 107.3(3)
C22 P2 C19 95.3(4)
C2 P2 Pt1 107.9(2)
C22 P2 Pt1 124.6(3)
C19 P2 Pt1 115.4(3)
C13 P1 C1 108.5(4)
C13 P1 C16 95.7(4)
C1 P1 C16 104.8(4)
C13 P1 Pt1 115.1(3)
C1 P1 Pt1 109.6(2)
C16 P1 Pt1 121.7(3)
N1 C3 N2 105.0(5)
N1 C3 Pt1 125.5(5)
N2 C3 Pt1 129.5(5)
C1 C2 P2 111.2(5)
C1 C2 H2A 109.4
P2 C2 H2A 109.4
C1 C2 H2B 109.4
P2 C2 H2B 109.4
H2A C2 H2B 108.0
C3 N2 C4 110.9(6)
C3 N2 C7 125.2(5)
C4 N2 C7 123.9(6)
C12 C7 C8 121.1(8)
C12 C7 N2 120.6(6)
C8 C7 N2 118.2(7)
C7 C8 C9 118.8(8)
C7 C8 H8 120.6
C9 C8 H8 120.6
C3 N1 C5 110.0(6)
C3 N1 C6 125.4(6)
C5 N1 C6 124.6(7)
C24 C22 C21 112.1(7)
C24 C22 P2 117.3(6)
C21 C22 P2 104.7(6)
C24 C22 H22 107.4
C21 C22 H22 107.4
P2 C22 H22 107.4
C4 C5 N1 107.7(7)
C4 C5 H5 126.1
N1 C5 H5 126.1
C22 C24 H24A 109.5
C22 C24 H24B 109.5
H24A C24 H24B 109.5
C22 C24 H24C 109.5
H24A C24 H24C 109.5
H24B C24 H24C 109.5
C7 C12 C11 118.9(8)
C7 C12 H12 120.5
C11 C12 H12 120.5
C2 C1 P1 111.3(5)
C2 C1 H1A 109.4
P1 C1 H1A 109.4
C2 C1 H1B 109.4
P1 C1 H1B 109.4
H1A C1 H1B 108.0
C12 C11 C10 121.0(9)
C12 C11 H11 119.5
C10 C11 H11 119.5
C9 C10 C11 119.4(8)
C9 C10 H10 120.3
C11 C10 H10 120.3
C10 C9 C8 120.6(8)
C10 C9 H9 119.7
C8 C9 H9 119.7
C5 C4 N2 106.4(7)
C5 C4 H4 126.8
N2 C4 H4 126.8
N1 C6 H6A 109.5
N1 C6 H6B 109.5
H6A C6 H6B 109.5
N1 C6 H6C 109.5
H6A C6 H6C 109.5
H6B C6 H6C 109.5
C23 C19 C20 113.7(7)
C23 C19 P2 116.6(5)
C20 C19 P2 103.3(5)
C23 C19 H19 107.6
C20 C19 H19 107.6
P2 C19 H19 107.6
C21 C20 C19 106.7(7)
C21 C20 H20A 110.4
C19 C20 H20A 110.4
C21 C20 H20B 110.4
C19 C20 H20B 110.4
H20A C20 H20B 108.6
C20 C21 C22 108.5(8)
C20 C21 H21A 110.0
C22 C21 H21A 110.0
C20 C21 H21B 110.0
C22 C21 H21B 110.0
H21A C21 H21B 108.4
C19 C23 H23A 109.5
C19 C23 H23B 109.5
H23A C23 H23B 109.5
C19 C23 H23C 109.5
H23A C23 H23C 109.5
H23B C23 H23C 109.5
C17 C13 C14 115.9(7)
C17 C13 P1 115.1(6)
C14 C13 P1 103.8(6)
C17 C13 H13 107.2
C14 C13 H13 107.2
P1 C13 H13 107.2
C15 C14 C13 107.5(7)
C15 C14 H14A 110.2
C13 C14 H14A 110.2
C15 C14 H14B 110.2
C13 C14 H14B 110.2
H14A C14 H14B 108.5
C14 C15 C16 106.0(8)
C14 C15 H15A 110.5
C16 C15 H15A 110.5
C14 C15 H15B 110.5
C16 C15 H15B 110.5
H15A C15 H15B 108.7
C15 C16 C18 117.1(7)
C15 C16 P1 103.6(6)
C18 C16 P1 114.7(5)
C15 C16 H16 106.9
C18 C16 H16 106.9
P1 C16 H16 106.9
C16 C18 H18A 109.5
C16 C18 H18B 109.5
H18A C18 H18B 109.5
C16 C18 H18C 109.5
H18A C18 H18C 109.5
H18B C18 H18C 109.5
C13 C17 H17A 109.5
C13 C17 H17B 109.5
H17A C17 H17B 109.5
C13 C17 H17C 109.5
H17A C17 H17C 109.5
H17B C17 H17C 109.5
Cl1 C1' Cl2 112.3(7)
Cl1 C1' H1'1 109.1
Cl2 C1' H1'1 109.1
Cl1 C1' H1'2 109.1
Cl2 C1' H1'2 109.1
H1'1 C1' H1'2 107.9

loop_
_geom_bond_atom_site_label_1
_geom_bond_atom_site_label_2
_geom_bond_distance
Pt1 C3 2.051(6)
Pt1 P2 2.2466(19)
Pt1 P1 2.2886(18)
Pt1 I1 2.6745(12)
P2 C2 1.837(6)
P2 C22 1.842(7)
P2 C19 1.844(7)
P1 C13 1.837(7)
P1 C1 1.839(7)
P1 C16 1.855(8)
C3 N1 1.349(8)
C3 N2 1.352(8)
C2 C1 1.523(10)
C2 H2A 0.9700
C2 H2B 0.9700
N2 C4 1.384(9)
N2 C7 1.427(10)
C7 C12 1.373(11)
C7 C8 1.383(9)
C8 C9 1.401(12)
C8 H8 0.9300
N1 C5 1.388(9)
N1 C6 1.464(9)
C22 C24 1.532(12)
C22 C21 1.551(11)
C22 H22 0.9800
C5 C4 1.330(12)
C5 H5 0.9300
C24 H24A 0.9600
C24 H24B 0.9600
C24 H24C 0.9600
C12 C11 1.377(12)
C12 H12 0.9300
C1 H1A 0.9700
C1 H1B 0.9700
C11 C10 1.393(13)
C11 H11 0.9300
C10 C9 1.355(13)
C10 H10 0.9300
C9 H9 0.9300
C4 H4 0.9300
C6 H6A 0.9600
C6 H6B 0.9600
C6 H6C 0.9600
C19 C23 1.522(12)
C19 C20 1.523(12)
C19 H19 0.9800
C20 C21 1.507(16)
C20 H20A 0.9700
C20 H20B 0.9700
C21 H21A 0.9700
C21 H21B 0.9700
C23 H23A 0.9600
C23 H23B 0.9600
C23 H23C 0.9600
C13 C17 1.528(12)
C13 C14 1.549(12)
C13 H13 0.9800
C14 C15 1.513(14)
C14 H14A 0.9700
C14 H14B 0.9700
C15 C16 1.537(12)
C15 H15A 0.9700
C15 H15B 0.9700
C16 C18 1.539(10)
C16 H16 0.9800
C18 H18A 0.9600
C18 H18B 0.9600
C18 H18C 0.9600
C17 H17A 0.9600
C17 H17B 0.9600
C17 H17C 0.9600
Cl1 C1' 1.724(12)
Cl2 C1' 1.740(12)
C1' H1'1 0.9700
C1' H1'2 0.9700

loop_
_geom_torsion_atom_site_label_1
_geom_torsion_atom_site_label_2
_geom_torsion_atom_site_label_3
_geom_torsion_atom_site_label_4
_geom_torsion
C3 Pt1 P2 C2 156.3(3)
P1 Pt1 P2 C2 -20.8(3)
C3 Pt1 P2 C22 33.1(3)
P1 Pt1 P2 C22 -144.0(3)
C3 Pt1 P2 C19 -83.7(3)
P1 Pt1 P2 C19 99.1(3)
P2 Pt1 P1 C13 124.7(3)
I1 Pt1 P1 C13 -56.0(3)
P2 Pt1 P1 C1 2.1(3)
I1 Pt1 P1 C1 -178.6(3)
P2 Pt1 P1 C16 -120.5(3)
I1 Pt1 P1 C16 58.7(3)
P2 Pt1 C3 N1 -106.2(5)
I1 Pt1 C3 N1 74.5(5)
P2 Pt1 C3 N2 72.5(6)
I1 Pt1 C3 N2 -106.8(6)
C22 P2 C2 C1 175.1(5)
C19 P2 C2 C1 -84.5(6)
Pt1 P2 C2 C1 40.4(5)
N1 C3 N2 C4 1.4(8)
Pt1 C3 N2 C4 -177.5(5)
N1 C3 N2 C7 -176.9(6)
Pt1 C3 N2 C7 4.2(10)
C3 N2 C7 C12 39.8(10)
C4 N2 C7 C12 -138.2(7)
C3 N2 C7 C8 -140.8(6)
C4 N2 C7 C8 41.2(9)
C12 C7 C8 C9 -0.4(10)
N2 C7 C8 C9 -179.8(6)
N2 C3 N1 C5 -0.7(7)
Pt1 C3 N1 C5 178.3(5)
N2 C3 N1 C6 -178.5(7)
Pt1 C3 N1 C6 0.4(10)
C2 P2 C22 C24 -122.7(6)
C19 P2 C22 C24 127.9(6)
Pt1 P2 C22 C24 1.9(7)
C2 P2 C22 C21 112.3(6)
C19 P2 C22 C21 2.9(6)
Pt1 P2 C22 C21 -123.1(5)
C3 N1 C5 C4 -0.2(8)
C6 N1 C5 C4 177.6(7)
C8 C7 C12 C11 1.4(10)
N2 C7 C12 C11 -179.2(6)
P2 C2 C1 P1 -39.2(6)
C13 P1 C1 C2 -105.0(5)
C16 P1 C1 C2 153.7(5)
Pt1 P1 C1 C2 21.5(6)
C7 C12 C11 C10 -2.4(12)
C12 C11 C10 C9 2.2(13)
C11 C10 C9 C8 -1.1(12)
C7 C8 C9 C10 0.2(11)
N1 C5 C4 N2 1.1(8)
C3 N2 C4 C5 -1.6(8)
C7 N2 C4 C5 176.7(6)
C2 P2 C19 C23 41.6(7)
C22 P2 C19 C23 148.8(7)
Pt1 P2 C19 C23 -78.7(6)
C2 P2 C19 C20 -83.9(6)
C22 P2 C19 C20 23.3(6)
Pt1 P2 C19 C20 155.8(5)
C23 C19 C20 C21 -171.4(8)
P2 C19 C20 C21 -44.0(8)
C19 C20 C21 C22 49.1(10)
C24 C22 C21 C20 -157.6(8)
P2 C22 C21 C20 -29.3(10)
C1 P1 C13 C17 31.1(8)
C16 P1 C13 C17 138.9(7)
Pt1 P1 C13 C17 -92.1(7)
C1 P1 C13 C14 -96.6(6)
C16 P1 C13 C14 11.1(7)
Pt1 P1 C13 C14 140.2(5)
C17 C13 C14 C15 -164.8(8)
P1 C13 C14 C15 -37.5(9)
C13 C14 C15 C16 52.7(10)
C14 C15 C16 C18 -168.6(7)
C14 C15 C16 P1 -41.2(8)
C13 P1 C16 C15 16.9(6)
C1 P1 C16 C15 127.7(6)
Pt1 P1 C16 C15 -107.4(6)
C13 P1 C16 C18 145.8(6)
C1 P1 C16 C18 -103.4(6)
Pt1 P1 C16 C18 21.5(7)
